data_2012012
loop_
_publ_author_name
'Graetsch, Heribert A.'

_publ_section_title
;
Hexagonal high-temperature form of AlPO~4~ tridymite, from X-ray powder data
;
_journal_name_full 'Acta Crystallographica, Section C'
_journal_page_first 665
_journal_page_last 667
_journal_paper_doi 10.1107/S0108270101005133
_journal_volume 57
_journal_year 2001
_chemical_formula_iupac 'Al P O4'
_chemical_formula_moiety 'Al P O4'
_chemical_formula_structural 'Al P O4'
_chemical_formula_sum 'Al O4 P'
_chemical_formula_weight 121.95
_space_group_IT_number 186
_space_group_name_Hall 'P 6c -2c'
_space_group_name_H-M_alt 'P 63 m c'
_symmetry_cell_setting hexagonal
_symmetry_space_group_name_Hall 'P 6c -2c'
_symmetry_space_group_name_H-M 'P 63 m c'
_cell_angle_alpha 90.0
_cell_angle_beta 90.0
_cell_angle_gamma 120.0
_cell_formula_units_Z 2
_cell_length_a 5.0976(3)
_cell_length_b 5.0976(3)
_cell_length_c 8.3441(4)
_cell_measurement_temperature 593
_cell_volume 187.77(2)
_diffrn_ambient_temperature 593
_exptl_crystal_density_diffrn 2.1570(10)
_cod_database_code 2012012

loop_
_symmetry_equiv_pos_site_id
_symmetry_equiv_pos_as_xyz
1 x,y,z
2 x-y,x,1/2+z
3 -y,x-y,z
4 -x,-y,1/2+z
5 y-x,-x,z
6 y,y-x,1/2+z
7 y-x,y,z
8 -x,y-x,1/2+z
9 -y,-x,z
10 x-y,-y,1/2+z
11 x,x-y,z
12 y,x,1/2+z

loop_
_atom_site_label
_atom_site_fract_x
_atom_site_fract_y
_atom_site_fract_z
_atom_site_U_iso_or_equiv
_atom_site_thermal_displace_type
_atom_site_occupancy
_atom_site_type_symbol
Al .33333 .66667 .06250 .0530(6) Uiso 1 Al
P .33333 .66667 .4376(4) .0530(6) Uiso 1 P
O1 .2524(9) .5859(9) .2631(4) .0530(6) Uiso .16667 O
O2 .5417(8) .5445(8) -.0438(7) .0530(6) Uiso .16667 O
O3 .4285(7) .4033(7) -.0018(8) .0530(6) Uiso .16667 O
O4 .4837(8) .4317(8) .0382(7) .0530(6) Uiso .16667 O

loop_
_geom_bond_atom_site_label_1
_geom_bond_atom_site_label_2
_geom_bond_site_symmetry_2
_geom_bond_distance
_geom_bond_publ_flag
Al O1 . 1.724(4) no
Al O2 . 1.722(4) no
Al O3 . 1.725(4) no
Al O4 . 1.727(3) no
P O1 . 1.514(5) no
P O2 10_565 1.508(4) no
P O3 2_555 1.513(4) no
P O4 2_555 1.514(5) no
O1 O1 11_565 .411(6) no
O1 O1 7_555 .414(6) no
O1 O1 5_565 .714(6) no
O1 O1 3_665 .714(6) no
O1 O1 9_665 .825(6) no
O2 O2 9_665 .440(8) no
O2 O3 9_665 .426(8) no
O2 O3 1_555 .747(8) no
O2 O4 9_665 .726(8) no
O2 O4 1_555 .846(8) no
Al P . 3.130(4) no
Al P 2_554 3.122(2) no
Al P 2_654 3.122(2) no
Al P 2_664 3.122(2) no
